data_4504092
loop_
_publ_author_name
'Jacobs, Ayesha'
'Faleni, Nobathembu'
'Nassimbeni, Luigi R.'
'Taljaard, Jana H.'

_publ_section_title
;
 Inclusion by a Xanthenol Host:&#x00A0; Relating Structure to the Kinetics
 of Desolvation and Guest Exchange
;
_journal_issue 6
_journal_name_full 'Crystal Growth &amp; Design'
_journal_page_first 1003
_journal_paper_doi 10.1021/cg060792u
_journal_volume 7
_journal_year 2007
_chemical_formula_moiety 'C20 H16 O3.C3 H7 N1 O1'
_chemical_formula_sum 'C23 H23 N O4'
_chemical_formula_weight 377.42
_chemical_name_systematic
; 
 9-(4-methoxyphenyl)-9H-xanthen-9-ol dimethylforamide clathrate 
;
_space_group_IT_number 2
_symmetry_cell_setting triclinic
_symmetry_space_group_name_Hall '-P 1'
_symmetry_space_group_name_H-M 'P -1'
_atom_sites_solution_hydrogens geom
_atom_sites_solution_primary direct
_atom_sites_solution_secondary difmap
_audit_creation_method SHELXL-97
_cell_angle_alpha 72.36(3)
_cell_angle_beta 73.95(3)
_cell_angle_gamma 78.05(3)
_cell_formula_units_Z 2
_cell_length_a 9.0685(18)
_cell_length_b 9.6815(19)
_cell_length_c 12.311(3)
_cell_measurement_temperature 113(2)
_cell_volume 980.9(4)
_computing_cell_refinement 'DENZO-SMN (Otwinowski & Minor, 1997)'
_computing_data_collection 'COLLECT (2000)'
_computing_data_reduction 'DENZO-SMN (Otwinowski & Minor, 1997)'
_computing_molecular_graphics 'X-seed (Barbour, 1999)'
_computing_publication_material 'SHELXL-97 (Sheldrick, 1997)'
_computing_structure_refinement 'SHELXL-97 (Sheldrick, 1997)'
_computing_structure_solution 'SHELXS-97 (Sheldrick, 1990)'
_diffrn_ambient_temperature 113(2)
_diffrn_measured_fraction_theta_full 0.996
_diffrn_measured_fraction_theta_max 0.996
_diffrn_measurement_device_type 'Nonius KappaCCD'
_diffrn_measurement_method '1\% \f scans and \w scans'
_diffrn_radiation_monochromator graphite
_diffrn_radiation_source 'fine-focus sealed tube'
_diffrn_radiation_type MoK\a
_diffrn_radiation_wavelength 0.71073
_diffrn_reflns_av_R_equivalents 0.0000
_diffrn_reflns_av_sigmaI/netI 0.0413
_diffrn_reflns_limit_h_max 11
_diffrn_reflns_limit_h_min 0
_diffrn_reflns_limit_k_max 11
_diffrn_reflns_limit_k_min -11
_diffrn_reflns_limit_l_max 15
_diffrn_reflns_limit_l_min -13
_diffrn_reflns_number 3695
_diffrn_reflns_theta_full 25.69
_diffrn_reflns_theta_max 25.69
_diffrn_reflns_theta_min 3.02
_exptl_absorpt_coefficient_mu 0.087
_exptl_absorpt_correction_type none
_exptl_crystal_colour colourless
_exptl_crystal_density_diffrn 1.278
_exptl_crystal_density_method 'not measured'
_exptl_crystal_description rectangle
_exptl_crystal_F_000 400
_exptl_crystal_size_max 0.42
_exptl_crystal_size_mid 0.35
_exptl_crystal_size_min 0.30
_refine_diff_density_max 0.177
_refine_diff_density_min -0.247
_refine_diff_density_rms 0.046
_refine_ls_extinction_coef N/A
_refine_ls_extinction_method none
_refine_ls_goodness_of_fit_ref 1.033
_refine_ls_hydrogen_treatment mixed
_refine_ls_matrix_type full
_refine_ls_number_parameters 260
_refine_ls_number_reflns 3695
_refine_ls_number_restraints 2
_refine_ls_restrained_S_all 1.033
_refine_ls_R_factor_all 0.0607
_refine_ls_R_factor_gt 0.0416
_refine_ls_shift/su_max 0.001
_refine_ls_shift/su_mean 0.000
_refine_ls_structure_factor_coef Fsqd
_refine_ls_weighting_details 'calc w=1/[\s^2^(Fo^2^)+(0.0567P)^2^+0.2093P] where P=(Fo^2^+2Fc^2^)/3'
_refine_ls_weighting_scheme calc
_refine_ls_wR_factor_gt 0.1010
_refine_ls_wR_factor_ref 0.1096
_reflns_number_gt 2813
_reflns_number_total 3695
_reflns_threshold_expression >2sigma(I)
_cod_data_source_file cg060792usi20070228_060148.cif
_cod_data_source_block c:\ctech_~1\crysta~1\a1dmf\a1dmf
_cod_depositor_comments
;
The following automatic conversions were performed:

'_symmetry_cell_setting' value 'Triclinic' changed to 'triclinic'
according to /home/saulius/struct/CIF-dictionaries/cif_core.dic
dictionary named 'cif_core.dic' version 2.4.1 from 2010-06-29.

Automatic conversion script
Id: cif_fix_values 1715 2011-07-08 13:25:40Z adriana 
;
_cod_original_sg_symbol_H-M P-1
_cod_database_code 4504092

loop_
_symmetry_equiv_pos_as_xyz
'x, y, z'
'-x, -y, -z'

loop_
_atom_site_label
_atom_site_type_symbol
_atom_site_fract_x
_atom_site_fract_y
_atom_site_fract_z
_atom_site_U_iso_or_equiv
_atom_site_adp_type
_atom_site_occupancy
_atom_site_symmetry_multiplicity
_atom_site_calc_flag
_atom_site_refinement_flags
O1 O 0.45244(12) 0.17322(11) 0.38866(9) 0.0227(3) Uani 1 1 d .
C1 C 0.73179(17) 0.15301(15) 0.31251(12) 0.0187(3) Uani 1 1 d .
H1 H 0.6849(8) 0.1888(18) 0.0920(7) 0.055(6) Uiso 1 1 d D
O2 O 0.77723(12) 0.13306(11) 0.11468(8) 0.0217(3) Uani 1 1 d D
C2 C 0.86915(19) 0.19588(17) 0.31375(13) 0.0247(4) Uani 1 1 d .
H2 H 0.9643 0.1580 0.2698 0.030 Uiso 1 1 calc R
O3 O 1.14756(12) -0.47229(11) 0.32805(9) 0.0244(3) Uani 1 1 d .
C3 C 0.8710(2) 0.29125(17) 0.37660(15) 0.0296(4) Uani 1 1 d .
H3 H 0.9663 0.3188 0.3754 0.036 Uiso 1 1 calc R
C4 C 0.7325(2) 0.34714(17) 0.44202(14) 0.0286(4) Uani 1 1 d .
H4 H 0.7329 0.4136 0.4851 0.034 Uiso 1 1 calc R
C5 C 0.59521(19) 0.30593(17) 0.44412(13) 0.0252(4) Uani 1 1 d .
H5 H 0.5005 0.3428 0.4892 0.030 Uiso 1 1 calc R
C6 C 0.59625(17) 0.20953(15) 0.37958(12) 0.0190(3) Uani 1 1 d .
C7 C 0.57193(17) 0.01146(16) 0.26165(12) 0.0183(3) Uani 1 1 d .
C8 C 0.54625(19) -0.08958(17) 0.21067(13) 0.0254(4) Uani 1 1 d .
H8 H 0.6315 -0.1340 0.1621 0.030 Uiso 1 1 calc R
C9 C 0.40125(19) -0.12690(18) 0.22859(14) 0.0275(4) Uani 1 1 d .
H9 H 0.3873 -0.1955 0.1923 0.033 Uiso 1 1 calc R
C10 C 0.27494(19) -0.06340(17) 0.30030(13) 0.0248(4) Uani 1 1 d .
H10 H 0.1746 -0.0888 0.3132 0.030 Uiso 1 1 calc R
C11 C 0.29620(18) 0.03609(16) 0.35233(13) 0.0214(3) Uani 1 1 d .
H11 H 0.2107 0.0796 0.4013 0.026 Uiso 1 1 calc R
C12 C 0.44384(17) 0.07271(15) 0.33276(12) 0.0181(3) Uani 1 1 d .
C13 C 0.73232(17) 0.05487(15) 0.23612(12) 0.0179(3) Uani 1 1 d .
C14 C 0.85083(17) -0.08186(15) 0.25667(12) 0.0167(3) Uani 1 1 d .
C15 C 0.97375(17) -0.11537(15) 0.16903(12) 0.0183(3) Uani 1 1 d .
H15 H 0.9894 -0.0484 0.0937 0.022 Uiso 1 1 calc R
C16 C 1.07568(17) -0.24544(16) 0.18848(12) 0.0185(3) Uani 1 1 d .
H16 H 1.1586 -0.2672 0.1268 0.022 Uiso 1 1 calc R
C17 C 1.05422(17) -0.34198(15) 0.29869(12) 0.0181(3) Uani 1 1 d .
C18 C 0.93230(18) -0.30924(16) 0.38875(12) 0.0209(3) Uani 1 1 d .
H18 H 0.9181 -0.3751 0.4646 0.025 Uiso 1 1 calc R
C19 C 0.83236(18) -0.18098(16) 0.36744(12) 0.0202(3) Uani 1 1 d .
H19 H 0.7493 -0.1595 0.4292 0.024 Uiso 1 1 calc R
C20 C 1.2558(2) -0.52107(19) 0.23440(15) 0.0394(5) Uani 1 1 d .
H20A H 1.2005 -0.5300 0.1793 0.059 Uiso 1 1 calc R
H20C H 1.3121 -0.6165 0.2657 0.059 Uiso 1 1 calc R
H20B H 1.3292 -0.4503 0.1938 0.059 Uiso 1 1 calc R
O1G O 1.46226(13) -0.29870(12) -0.01498(10) 0.0322(3) Uani 1 1 d .
N1G N 1.70667(15) -0.33326(14) 0.01318(11) 0.0247(3) Uani 1 1 d .
C1G C 1.6945(2) -0.4754(2) 0.09610(18) 0.0442(5) Uani 1 1 d .
H1GA H 1.6944 -0.4682 0.1738 0.066 Uiso 1 1 calc R
H1GC H 1.7828 -0.5454 0.0712 0.066 Uiso 1 1 calc R
H1GB H 1.5980 -0.5086 0.0994 0.066 Uiso 1 1 calc R
C2G C 1.8537(2) -0.2778(2) -0.01773(17) 0.0390(5) Uani 1 1 d .
H2GA H 1.8440 -0.1769 -0.0664 0.058 Uiso 1 1 calc R
H2GB H 1.9333 -0.3388 -0.0614 0.058 Uiso 1 1 calc R
H2GC H 1.8831 -0.2801 0.0537 0.058 Uiso 1 1 calc R
C3G C 1.59006(19) -0.25888(18) -0.03533(13) 0.0247(4) Uani 1 1 d .
H3G H 1.6066 -0.1673 -0.0903 0.030 Uiso 1 1 calc R

loop_
_atom_site_aniso_label
_atom_site_aniso_U_11
_atom_site_aniso_U_22
_atom_site_aniso_U_33
_atom_site_aniso_U_23
_atom_site_aniso_U_13
_atom_site_aniso_U_12
O1 0.0161(6) 0.0288(6) 0.0268(6) -0.0147(5) -0.0033(4) -0.0020(5)
C1 0.0191(8) 0.0164(7) 0.0193(7) -0.0012(6) -0.0063(6) -0.0020(6)
O2 0.0181(6) 0.0247(6) 0.0166(5) 0.0008(4) -0.0039(4) 0.0000(5)
C2 0.0196(9) 0.0252(8) 0.0287(8) -0.0061(7) -0.0055(7) -0.0031(7)
O3 0.0241(6) 0.0194(6) 0.0251(6) -0.0039(4) -0.0049(5) 0.0034(5)
C3 0.0268(10) 0.0280(9) 0.0384(9) -0.0064(7) -0.0126(7) -0.0094(7)
C4 0.0352(10) 0.0240(8) 0.0325(9) -0.0109(7) -0.0126(7) -0.0051(7)
C5 0.0270(9) 0.0233(8) 0.0266(8) -0.0100(7) -0.0063(7) -0.0011(7)
C6 0.0186(8) 0.0180(7) 0.0205(7) -0.0026(6) -0.0072(6) -0.0029(6)
C7 0.0155(8) 0.0202(8) 0.0180(7) -0.0033(6) -0.0053(6) -0.0005(6)
C8 0.0201(9) 0.0289(9) 0.0290(8) -0.0137(7) -0.0045(7) 0.0005(7)
C9 0.0260(10) 0.0274(9) 0.0354(9) -0.0139(7) -0.0100(7) -0.0041(7)
C10 0.0185(9) 0.0275(8) 0.0287(8) -0.0035(7) -0.0074(7) -0.0065(7)
C11 0.0158(8) 0.0256(8) 0.0212(7) -0.0061(6) -0.0032(6) -0.0009(6)
C12 0.0190(8) 0.0180(7) 0.0172(7) -0.0028(6) -0.0065(6) -0.0017(6)
C13 0.0164(8) 0.0198(8) 0.0152(7) -0.0022(6) -0.0029(6) -0.0018(6)
C14 0.0156(8) 0.0182(7) 0.0178(7) -0.0050(6) -0.0056(6) -0.0024(6)
C15 0.0181(8) 0.0204(8) 0.0155(7) -0.0024(6) -0.0042(6) -0.0038(6)
C16 0.0147(8) 0.0221(8) 0.0187(7) -0.0072(6) -0.0021(6) -0.0017(6)
C17 0.0179(8) 0.0158(7) 0.0229(8) -0.0057(6) -0.0085(6) -0.0013(6)
C18 0.0232(9) 0.0203(8) 0.0168(7) -0.0007(6) -0.0044(6) -0.0043(6)
C19 0.0189(8) 0.0228(8) 0.0169(7) -0.0055(6) -0.0007(6) -0.0025(6)
C20 0.0388(11) 0.0253(9) 0.0366(10) -0.0038(8) 0.0030(8) 0.0112(8)
O1G 0.0230(7) 0.0337(7) 0.0351(6) 0.0002(5) -0.0117(5) -0.0003(5)
N1G 0.0206(8) 0.0275(7) 0.0268(7) -0.0083(6) -0.0077(6) -0.0002(6)
C1G 0.0311(11) 0.0364(11) 0.0573(12) 0.0062(9) -0.0204(9) -0.0015(9)
C2G 0.0267(10) 0.0470(11) 0.0469(11) -0.0124(9) -0.0116(8) -0.0087(9)
C3G 0.0232(10) 0.0266(8) 0.0223(8) -0.0062(6) -0.0053(7) 0.0011(7)

loop_
_atom_type_symbol
_atom_type_description
_atom_type_scat_dispersion_real
_atom_type_scat_dispersion_imag
_atom_type_scat_source
C C 0.0033 0.0016 'International Tables Vol C Tables 4.2.6.8 and 6.1.1.4'
H H 0.0000 0.0000 'International Tables Vol C Tables 4.2.6.8 and 6.1.1.4'
N N 0.0061 0.0033 'International Tables Vol C Tables 4.2.6.8 and 6.1.1.4'
O O 0.0106 0.0060 'International Tables Vol C Tables 4.2.6.8 and 6.1.1.4'

loop_
_geom_angle_atom_site_label_1
_geom_angle_atom_site_label_2
_geom_angle_atom_site_label_3
_geom_angle
C12 O1 C6 118.87(12)
C6 C1 C2 116.66(14)
C6 C1 C13 122.38(13)
C2 C1 C13 120.90(13)
C3 C2 C1 122.14(15)
C17 O3 C20 116.97(12)
C2 C3 C4 119.65(15)
C5 C4 C3 119.85(15)
C4 C5 C6 119.43(15)
O1 C6 C1 122.70(13)
O1 C6 C5 115.04(13)
C1 C6 C5 122.26(14)
C12 C7 C8 116.91(14)
C12 C7 C13 122.30(13)
C8 C7 C13 120.76(13)
C9 C8 C7 122.10(14)
C8 C9 C10 119.65(14)
C11 C10 C9 119.78(15)
C10 C11 C12 119.66(14)
O1 C12 C7 123.07(13)
O1 C12 C11 115.03(13)
C7 C12 C11 121.91(14)
O2 C13 C7 109.86(11)
O2 C13 C1 109.02(11)
C7 C13 C1 109.94(12)
O2 C13 C14 107.01(11)
C7 C13 C14 109.87(12)
C1 C13 C14 111.09(12)
C15 C14 C19 118.00(14)
C15 C14 C13 122.78(13)
C19 C14 C13 119.18(13)
C14 C15 C16 121.66(13)
C17 C16 C15 119.16(14)
O3 C17 C16 124.22(13)
O3 C17 C18 115.70(13)
C16 C17 C18 120.09(14)
C19 C18 C17 119.82(13)
C18 C19 C14 121.28(14)
C3G N1G C1G 121.56(15)
C3G N1G C2G 121.38(14)
C1G N1G C2G 117.03(14)
O1G C3G N1G 125.53(15)

loop_
_geom_bond_atom_site_label_1
_geom_bond_atom_site_label_2
_geom_bond_distance
O1 C12 1.3761(17)
O1 C6 1.3865(18)
C1 C6 1.388(2)
C1 C2 1.397(2)
C1 C13 1.524(2)
O2 C13 1.4419(17)
C2 C3 1.378(2)
O3 C17 1.3746(18)
O3 C20 1.424(2)
C3 C4 1.394(2)
C4 C5 1.375(2)
C5 C6 1.394(2)
C7 C12 1.391(2)
C7 C8 1.397(2)
C7 C13 1.520(2)
C8 C9 1.377(2)
C9 C10 1.396(2)
C10 C11 1.376(2)
C11 C12 1.394(2)
C13 C14 1.526(2)
C14 C15 1.382(2)
C14 C19 1.399(2)
C15 C16 1.398(2)
C16 C17 1.383(2)
C17 C18 1.394(2)
C18 C19 1.378(2)
O1G C3G 1.2330(19)
N1G C3G 1.329(2)
N1G C1G 1.448(2)
N1G C2G 1.450(2)

loop_
_geom_torsion_atom_site_label_1
_geom_torsion_atom_site_label_2
_geom_torsion_atom_site_label_3
_geom_torsion_atom_site_label_4
_geom_torsion
C6 C1 C2 C3 -1.0(2)
C13 C1 C2 C3 176.14(14)
C1 C2 C3 C4 0.3(2)
C2 C3 C4 C5 0.5(2)
C3 C4 C5 C6 -0.6(2)
C12 O1 C6 C1 2.6(2)
C12 O1 C6 C5 -176.61(12)
C2 C1 C6 O1 -178.32(13)
C13 C1 C6 O1 4.6(2)
C2 C1 C6 C5 0.9(2)
C13 C1 C6 C5 -176.25(13)
C4 C5 C6 O1 179.18(13)
C4 C5 C6 C1 0.0(2)
C12 C7 C8 C9 0.5(2)
C13 C7 C8 C9 -177.49(13)
C7 C8 C9 C10 -0.4(2)
C8 C9 C10 C11 0.1(2)
C9 C10 C11 C12 0.1(2)
C6 O1 C12 C7 -3.8(2)
C6 O1 C12 C11 176.28(12)
C8 C7 C12 O1 179.82(13)
C13 C7 C12 O1 -2.2(2)
C8 C7 C12 C11 -0.3(2)
C13 C7 C12 C11 177.67(13)
C10 C11 C12 O1 179.91(13)
C10 C11 C12 C7 0.0(2)
C12 C7 C13 O2 -111.73(14)
C8 C7 C13 O2 66.14(17)
C12 C7 C13 C1 8.24(18)
C8 C7 C13 C1 -173.89(13)
C12 C7 C13 C14 130.80(14)
C8 C7 C13 C14 -51.33(17)
C6 C1 C13 O2 111.12(15)
C2 C1 C13 O2 -65.87(17)
C6 C1 C13 C7 -9.37(18)
C2 C1 C13 C7 173.65(12)
C6 C1 C13 C14 -131.20(14)
C2 C1 C13 C14 51.82(17)
O2 C13 C14 C15 -0.46(19)
C7 C13 C14 C15 118.78(15)
C1 C13 C14 C15 -119.35(15)
O2 C13 C14 C19 -178.06(12)
C7 C13 C14 C19 -58.83(17)
C1 C13 C14 C19 63.04(17)
C19 C14 C15 C16 1.3(2)
C13 C14 C15 C16 -176.32(13)
C14 C15 C16 C17 -1.0(2)
C20 O3 C17 C16 -11.1(2)
C20 O3 C17 C18 169.36(14)
C15 C16 C17 O3 -179.55(13)
C15 C16 C17 C18 0.0(2)
O3 C17 C18 C19 -179.86(13)
C16 C17 C18 C19 0.6(2)
C17 C18 C19 C14 -0.2(2)
C15 C14 C19 C18 -0.7(2)
C13 C14 C19 C18 176.98(13)
C1G N1G C3G O1G 1.4(3)
C2G N1G C3G O1G 179.21(15)

loop_
_cod_related_entry_id
_cod_related_entry_database
_cod_related_entry_code
1 ChemSpider 30661447
